data_7241367
loop_
_publ_author_name
'Brown, John T.'
'Zeller, Matthias'
'Rosokha, Sergiy V.'

_publ_section_title
;
 Effects of structural variations on \p-dimer formation: long-distance
 multicenter bonding of cation-radicals of tetrathiafulvalene analogues.
;
_journal_issue 43
_journal_name_full 'Physical chemistry chemical physics : PCCP'
_journal_page_first 25054
_journal_page_last 25065
_journal_paper_doi 10.1039/d0cp04891g
_journal_volume 22
_journal_year 2020
_chemical_formula_moiety 'C H6 B11 Br6, C10 H12 Se4'
_chemical_formula_sum 'C11 H18 B11 Br6 Se4'
_chemical_formula_weight 1064.46
_space_group_crystal_system monoclinic
_space_group_IT_number 14
_space_group_name_Hall '-P 2ybc'
_space_group_name_H-M_alt 'P 1 21/c 1'
_atom_sites_solution_hydrogens geom
_atom_sites_solution_primary direct
_atom_sites_solution_secondary difmap
_audit_creation_method SHELXL-2018/3
_audit_update_record
;
2020-06-22 deposited with the CCDC.	2020-10-06 downloaded from the CCDC.
;
_cell_angle_alpha 90
_cell_angle_beta 92.345(2)
_cell_angle_gamma 90
_cell_formula_units_Z 4
_cell_length_a 8.8819(5)
_cell_length_b 21.3136(10)
_cell_length_c 15.0603(8)
_cell_measurement_reflns_used 9938
_cell_measurement_temperature 150(2)
_cell_measurement_theta_max 33.0871
_cell_measurement_theta_min 2.7857
_cell_volume 2848.6(3)
_computing_cell_refinement 'SAINT V8.38A (Bruker, 2016)'
_computing_data_collection 'Apex3 v2018.1-0 (Bruker, 2018)'
_computing_data_reduction 'SAINT V8.38A (Bruker, 2016)'
_computing_structure_refinement
;  
SHELXL-2018/3 (Sheldrick, 2015, 2018), 
SHELXLE Rev988 (H\"ubschle et al., 2011)
;
_computing_structure_solution 'SHELXS-97 (Sheldrick, 2008)'
_diffrn_ambient_temperature 150(2)
_diffrn_detector_area_resol_mean 10.4167
_diffrn_measured_fraction_theta_full 0.999
_diffrn_measured_fraction_theta_max 0.997
_diffrn_measurement_device_type 'Bruker AXS D8 Quest CMOS diffractometer'
_diffrn_measurement_method 'omega and phi scans'
_diffrn_radiation_monochromator 'Triumph curved graphite crystal'
_diffrn_radiation_type MoK\a
_diffrn_radiation_wavelength 0.71073
_diffrn_reflns_av_R_equivalents 0.0630
_diffrn_reflns_av_unetI/netI 0.0400
_diffrn_reflns_Laue_measured_fraction_full 0.999
_diffrn_reflns_Laue_measured_fraction_max 0.997
_diffrn_reflns_limit_h_max 13
_diffrn_reflns_limit_h_min -13
_diffrn_reflns_limit_k_max 32
_diffrn_reflns_limit_k_min -32
_diffrn_reflns_limit_l_max 23
_diffrn_reflns_limit_l_min -23
_diffrn_reflns_number 90334
_diffrn_reflns_point_group_measured_fraction_full 0.999
_diffrn_reflns_point_group_measured_fraction_max 0.997
_diffrn_reflns_theta_full 25.242
_diffrn_reflns_theta_max 33.260
_diffrn_reflns_theta_min 2.295
_diffrn_source 'fine focus sealed tube X-ray source'
_diffrn_source_current '30 mA'
_diffrn_source_voltage '50 kV'
_exptl_absorpt_coefficient_mu 13.572
_exptl_absorpt_correction_T_max 0.7465
_exptl_absorpt_correction_T_min 0.3765
_exptl_absorpt_correction_type multi-scan
_exptl_absorpt_process_details
;
 SADABS 2016/2: Krause, L., Herbst-Irmer, R., Sheldrick G.M. & Stalke D.,
 J. Appl. Cryst. 48 (2015) 3-10
;
_exptl_crystal_colour red
_exptl_crystal_density_diffrn 2.482
_exptl_crystal_description block
_exptl_crystal_F_000 1940
_exptl_crystal_size_max 0.320
_exptl_crystal_size_mid 0.290
_exptl_crystal_size_min 0.130
_refine_diff_density_max 1.419
_refine_diff_density_min -1.590
_refine_diff_density_rms 0.200
_refine_ls_extinction_coef 0.00055(7)
_refine_ls_extinction_expression Fc^*^=kFc[1+0.001xFc^2^\l^3^/sin(2\q)]^-1/4^
_refine_ls_extinction_method 'SHELXL-2018/3 (Sheldrick 2018)'
_refine_ls_goodness_of_fit_ref 1.065
_refine_ls_hydrogen_treatment constr
_refine_ls_matrix_type full
_refine_ls_number_parameters 294
_refine_ls_number_reflns 10935
_refine_ls_number_restraints 0
_refine_ls_restrained_S_all 1.065
_refine_ls_R_factor_all 0.0524
_refine_ls_R_factor_gt 0.0331
_refine_ls_shift/su_max 0.005
_refine_ls_shift/su_mean 0.000
_refine_ls_structure_factor_coef Fsqd
_refine_ls_weighting_details 'w=1/[\s^2^(Fo^2^)+(0.0441P)^2^+0.9735P] where P=(Fo^2^+2Fc^2^)/3'
_refine_ls_weighting_scheme calc
_refine_ls_wR_factor_gt 0.0780
_refine_ls_wR_factor_ref 0.0851
_reflns_Friedel_coverage 0.000
_reflns_number_gt 8422
_reflns_number_total 10935
_reflns_threshold_expression 'I > 2\s(I)'
_cod_data_source_file d0cp04891g2.cif
_cod_data_source_block RS138_0m
_cod_depositor_comments 'Adding full bibliography for 7241361--7241370.cif.'
_cod_original_sg_symbol_H-M 'P 21/c'
_cod_database_code 7241367
_shelx_shelxl_version_number 2018/3
_shelx_space_group_comment
;
The symmetry employed for this shelxl refinement is uniquely defined
by the following loop, which should always be used as a source of
symmetry information in preference to the above space-group names.
They are only intended as comments.
;
_shelx_estimated_absorpt_t_min 0.098
_shelx_estimated_absorpt_t_max 0.271

loop_
_space_group_symop_operation_xyz
'x, y, z'
'-x, y+1/2, -z+1/2'
'-x, -y, -z'
'x, -y-1/2, z-1/2'

loop_
_atom_site_label
_atom_site_type_symbol
_atom_site_fract_x
_atom_site_fract_y
_atom_site_fract_z
_atom_site_U_iso_or_equiv
_atom_site_adp_type
_atom_site_occupancy
_atom_site_site_symmetry_order
_atom_site_calc_flag
_atom_site_refinement_flags_posn
_atom_site_refinement_flags_adp
_atom_site_refinement_flags_occupancy
_atom_site_disorder_assembly
_atom_site_disorder_group
Br1 Br 0.00074(3) 0.32763(2) 0.87309(2) 0.01503(6) Uani 1 1 d . . . . .
Br2 Br -0.06617(4) 0.43850(2) 1.06702(2) 0.02159(7) Uani 1 1 d . . . . .
Br3 Br -0.29962(3) 0.28976(2) 1.03892(2) 0.02085(7) Uani 1 1 d . . . . .
Br4 Br -0.03834(4) 0.15809(2) 0.95682(2) 0.02245(7) Uani 1 1 d . . . . .
Br5 Br 0.34927(3) 0.22913(2) 0.93128(2) 0.01701(6) Uani 1 1 d . . . . .
Br6 Br 0.33780(3) 0.40281(2) 1.00081(2) 0.01693(6) Uani 1 1 d . . . . .
Se1 Se -0.24915(3) 0.00681(2) 1.15562(2) 0.01785(7) Uani 1 1 d . . . . .
Se2 Se -0.43422(3) 0.12697(2) 1.10406(2) 0.01658(6) Uani 1 1 d . . . . .
Se3 Se -0.22958(3) -0.02863(2) 0.93426(2) 0.01786(6) Uani 1 1 d . . . . .
Se4 Se -0.42618(3) 0.09001(2) 0.88792(2) 0.01571(6) Uani 1 1 d . . . . .
C1 C -0.3369(3) 0.05559(13) 1.06503(18) 0.0141(5) Uani 1 1 d . . . . .
C2 C -0.3092(3) 0.06001(13) 1.24736(19) 0.0166(5) Uani 1 1 d . . . . .
C3 C -0.2631(4) 0.04006(16) 1.3404(2) 0.0257(7) Uani 1 1 d . . . . .
H3A H -0.324884 0.004351 1.357730 0.039 Uiso 1 1 calc R U . . .
H3B H -0.277677 0.075051 1.381371 0.039 Uiso 1 1 calc R U . . .
H3C H -0.156664 0.027787 1.342669 0.039 Uiso 1 1 calc R U . . .
C4 C -0.3868(3) 0.11214(14) 1.22477(18) 0.0182(5) Uani 1 1 d . . . . .
C5 C -0.4381(4) 0.16172(16) 1.2877(2) 0.0267(7) Uani 1 1 d . . . . .
H5A H -0.358645 0.193291 1.296530 0.040 Uiso 1 1 calc R U . . .
H5B H -0.459427 0.142402 1.344872 0.040 Uiso 1 1 calc R U . . .
H5C H -0.529584 0.181802 1.262723 0.040 Uiso 1 1 calc R U . . .
C6 C -0.3334(3) 0.04067(13) 0.97581(18) 0.0143(5) Uani 1 1 d . . . . .
C7 C -0.2687(3) -0.00843(14) 0.81301(19) 0.0171(5) Uani 1 1 d . . . . .
C8 C -0.2004(4) -0.05207(16) 0.7477(2) 0.0258(7) Uani 1 1 d . . . . .
H8A H -0.252027 -0.092684 0.748933 0.039 Uiso 1 1 calc R U . . .
H8B H -0.093255 -0.057918 0.763609 0.039 Uiso 1 1 calc R U . . .
H8C H -0.211373 -0.034126 0.687867 0.039 Uiso 1 1 calc R U . . .
C9 C -0.3535(3) 0.04205(13) 0.79330(18) 0.0155(5) Uani 1 1 d . . . . .
C10 C -0.4032(4) 0.06552(17) 0.7028(2) 0.0244(6) Uani 1 1 d . . . . .
H10A H -0.389483 0.032344 0.658850 0.037 Uiso 1 1 calc R U . . .
H10B H -0.342767 0.102168 0.687714 0.037 Uiso 1 1 calc R U . . .
H10C H -0.509815 0.077360 0.702905 0.037 Uiso 1 1 calc R U . . .
C11 C 0.1429(3) 0.26624(14) 1.19755(18) 0.0166(5) Uani 1 1 d . . . . .
H11 H 0.173580 0.252847 1.267890 0.020 Uiso 1 1 calc R U . . .
B1 B 0.0549(3) 0.30474(13) 0.99517(18) 0.0097(5) Uani 1 1 d . . . . .
B2 B 0.0229(3) 0.35650(15) 1.0860(2) 0.0128(5) Uani 1 1 d . . . . .
B3 B -0.0866(3) 0.28616(15) 1.0723(2) 0.0134(5) Uani 1 1 d . . . . .
B4 B 0.0351(3) 0.22607(15) 1.0341(2) 0.0129(5) Uani 1 1 d . . . . .
B5 B 0.2177(3) 0.25895(14) 1.0226(2) 0.0124(5) Uani 1 1 d . . . . .
B6 B 0.2114(3) 0.33991(14) 1.05505(19) 0.0116(5) Uani 1 1 d . . . . .
B7 B -0.0167(4) 0.30979(16) 1.1795(2) 0.0160(6) Uani 1 1 d . . . . .
H7 H -0.093000 0.326099 1.232242 0.019 Uiso 1 1 calc R U . . .
B8 B -0.0094(4) 0.22950(16) 1.1476(2) 0.0165(6) Uani 1 1 d . . . . .
H8 H -0.080741 0.193162 1.179293 0.020 Uiso 1 1 calc R U . . .
B9 B 0.1784(4) 0.21336(15) 1.1173(2) 0.0161(6) Uani 1 1 d . . . . .
H9 H 0.230401 0.166110 1.129400 0.019 Uiso 1 1 calc R U . . .
B10 B 0.2872(3) 0.28278(15) 1.13008(19) 0.0146(6) Uani 1 1 d . . . . .
H10 H 0.409944 0.281246 1.150253 0.018 Uiso 1 1 calc R U . . .
B11 B 0.1670(4) 0.34271(16) 1.1686(2) 0.0154(6) Uani 1 1 d . . . . .
H11A H 0.210941 0.380610 1.214146 0.018 Uiso 1 1 calc R U . . .

loop_
_atom_site_aniso_label
_atom_site_aniso_U_11
_atom_site_aniso_U_22
_atom_site_aniso_U_33
_atom_site_aniso_U_23
_atom_site_aniso_U_13
_atom_site_aniso_U_12
Br1 0.01961(13) 0.01580(13) 0.00952(11) 0.00168(9) -0.00116(9) 0.00414(10)
Br2 0.02482(15) 0.01282(13) 0.02736(15) -0.00277(11) 0.00407(11) 0.00407(11)
Br3 0.00980(12) 0.02629(16) 0.02633(15) 0.00176(12) -0.00069(10) -0.00158(11)
Br4 0.02476(15) 0.01326(13) 0.02875(15) -0.00339(11) -0.00588(12) -0.00597(11)
Br5 0.01495(13) 0.01682(13) 0.01931(13) -0.00151(10) 0.00147(9) 0.00515(10)
Br6 0.01870(13) 0.01395(13) 0.01838(13) 0.00056(10) 0.00365(10) -0.00649(10)
Se1 0.01976(14) 0.01275(13) 0.02066(14) 0.00179(10) -0.00383(10) 0.00339(11)
Se2 0.02409(15) 0.01014(12) 0.01538(12) 0.00007(9) -0.00082(10) 0.00454(10)
Se3 0.02171(14) 0.01244(13) 0.01935(13) -0.00064(10) -0.00005(10) 0.00659(11)
Se4 0.01930(14) 0.00968(12) 0.01800(13) 0.00042(10) -0.00114(10) 0.00310(10)
C1 0.0159(12) 0.0110(12) 0.0153(12) 0.0020(9) -0.0008(9) -0.0003(10)
C2 0.0185(13) 0.0139(13) 0.0173(12) -0.0009(10) -0.0018(10) -0.0024(10)
C3 0.0334(18) 0.0236(16) 0.0193(14) 0.0055(12) -0.0072(12) -0.0049(14)
C4 0.0231(14) 0.0162(13) 0.0152(12) -0.0006(10) -0.0018(10) -0.0025(11)
C5 0.0361(18) 0.0232(16) 0.0205(14) -0.0050(12) -0.0011(13) 0.0036(14)
C6 0.0151(12) 0.0104(11) 0.0171(12) 0.0015(9) -0.0022(9) 0.0021(10)
C7 0.0213(14) 0.0152(13) 0.0151(12) -0.0001(10) 0.0031(10) -0.0006(11)
C8 0.0344(18) 0.0204(15) 0.0231(14) -0.0010(12) 0.0080(13) 0.0067(13)
C9 0.0165(13) 0.0130(12) 0.0171(12) -0.0003(10) 0.0024(10) -0.0019(10)
C10 0.0270(16) 0.0293(17) 0.0168(13) 0.0055(12) 0.0014(11) 0.0005(13)
C11 0.0156(12) 0.0215(14) 0.0124(11) 0.0070(10) -0.0023(9) -0.0045(11)
B1 0.0116(12) 0.0100(12) 0.0076(11) 0.0005(9) 0.0018(9) 0.0000(10)
B2 0.0142(13) 0.0115(13) 0.0130(12) 0.0004(10) 0.0035(10) -0.0007(11)
B3 0.0113(13) 0.0154(14) 0.0135(12) -0.0003(10) 0.0008(10) -0.0011(11)
B4 0.0130(13) 0.0108(13) 0.0146(13) 0.0033(10) -0.0021(10) -0.0029(10)
B5 0.0105(12) 0.0121(13) 0.0146(12) 0.0017(10) -0.0002(10) -0.0008(10)
B6 0.0116(13) 0.0122(13) 0.0111(12) 0.0005(10) 0.0007(9) -0.0018(10)
B7 0.0150(14) 0.0221(16) 0.0109(12) 0.0011(11) 0.0020(10) -0.0014(12)
B8 0.0157(14) 0.0190(15) 0.0145(13) 0.0067(11) -0.0020(10) -0.0063(12)
B9 0.0170(14) 0.0136(14) 0.0175(14) 0.0075(11) -0.0032(11) -0.0017(11)
B10 0.0138(13) 0.0179(15) 0.0116(12) 0.0044(11) -0.0038(10) -0.0031(11)
B11 0.0151(14) 0.0190(15) 0.0120(12) -0.0008(11) 0.0003(10) -0.0050(12)

loop_
_atom_type_symbol
_atom_type_description
_atom_type_scat_dispersion_real
_atom_type_scat_dispersion_imag
_atom_type_scat_source
C C 0.0033 0.0016 'International Tables Vol C Tables 4.2.6.8 and 6.1.1.4'
H H 0.0000 0.0000 'International Tables Vol C Tables 4.2.6.8 and 6.1.1.4'
B B 0.0013 0.0007 'International Tables Vol C Tables 4.2.6.8 and 6.1.1.4'
Br Br -0.2901 2.4595 'International Tables Vol C Tables 4.2.6.8 and 6.1.1.4'
Se Se -0.0929 2.2259 'International Tables Vol C Tables 4.2.6.8 and 6.1.1.4'

loop_
_geom_angle_atom_site_label_1
_geom_angle_atom_site_label_2
_geom_angle_atom_site_label_3
_geom_angle
_geom_angle_site_symmetry_1
_geom_angle_site_symmetry_3
_geom_angle_publ_flag
C1 Se1 C2 94.53(12) . . ?
C1 Se2 C4 94.57(12) . . ?
C6 Se3 C7 93.99(12) . . ?
C6 Se4 C9 94.36(12) . . ?
C6 C1 Se2 121.7(2) . . ?
C6 C1 Se1 124.0(2) . . ?
Se2 C1 Se1 114.33(14) . . ?
C4 C2 C3 125.9(3) . . ?
C4 C2 Se1 118.1(2) . . ?
C3 C2 Se1 116.0(2) . . ?
C2 C3 H3A 109.5 . . ?
C2 C3 H3B 109.5 . . ?
H3A C3 H3B 109.5 . . ?
C2 C3 H3C 109.5 . . ?
H3A C3 H3C 109.5 . . ?
H3B C3 H3C 109.5 . . ?
C2 C4 C5 126.0(3) . . ?
C2 C4 Se2 118.5(2) . . ?
C5 C4 Se2 115.5(2) . . ?
C4 C5 H5A 109.5 . . ?
C4 C5 H5B 109.5 . . ?
H5A C5 H5B 109.5 . . ?
C4 C5 H5C 109.5 . . ?
H5A C5 H5C 109.5 . . ?
H5B C5 H5C 109.5 . . ?
C1 C6 Se4 122.4(2) . . ?
C1 C6 Se3 122.7(2) . . ?
Se4 C6 Se3 114.90(14) . . ?
C9 C7 C8 126.3(3) . . ?
C9 C7 Se3 118.4(2) . . ?
C8 C7 Se3 115.3(2) . . ?
C7 C8 H8A 109.5 . . ?
C7 C8 H8B 109.5 . . ?
H8A C8 H8B 109.5 . . ?
C7 C8 H8C 109.5 . . ?
H8A C8 H8C 109.5 . . ?
H8B C8 H8C 109.5 . . ?
C7 C9 C10 127.6(3) . . ?
C7 C9 Se4 118.3(2) . . ?
C10 C9 Se4 114.1(2) . . ?
C9 C10 H10A 109.5 . . ?
C9 C10 H10B 109.5 . . ?
H10A C10 H10B 109.5 . . ?
C9 C10 H10C 109.5 . . ?
H10A C10 H10C 109.5 . . ?
H10B C10 H10C 109.5 . . ?
B9 C11 B11 115.2(2) . . ?
B9 C11 B10 62.96(19) . . ?
B11 C11 B10 62.87(18) . . ?
B9 C11 B7 115.2(2) . . ?
B11 C11 B7 63.31(19) . . ?
B10 C11 B7 115.6(2) . . ?
B9 C11 B8 63.10(19) . . ?
B11 C11 B8 115.5(2) . . ?
B10 C11 B8 115.6(2) . . ?
B7 C11 B8 62.78(19) . . ?
B9 C11 H11 117.4 . . ?
B11 C11 H11 117.3 . . ?
B10 C11 H11 117.2 . . ?
B7 C11 H11 117.2 . . ?
B8 C11 H11 117.2 . . ?
B5 B1 B4 59.96(17) . . ?
B5 B1 B2 108.3(2) . . ?
B4 B1 B2 107.86(19) . . ?
B5 B1 B6 60.38(17) . . ?
B4 B1 B6 108.2(2) . . ?
B2 B1 B6 60.06(16) . . ?
B5 B1 B3 108.3(2) . . ?
B4 B1 B3 59.90(17) . . ?
B2 B1 B3 60.18(16) . . ?
B6 B1 B3 108.51(19) . . ?
B5 B1 Br1 121.68(18) . . ?
B4 B1 Br1 121.44(18) . . ?
B2 B1 Br1 121.85(18) . . ?
B6 B1 Br1 121.91(18) . . ?
B3 B1 Br1 121.03(18) . . ?
B11 B2 B7 60.67(17) . . ?
B11 B2 B1 107.6(2) . . ?
B7 B2 B1 107.7(2) . . ?
B11 B2 B6 59.62(17) . . ?
B7 B2 B6 108.3(2) . . ?
B1 B2 B6 59.99(16) . . ?
B11 B2 B3 108.4(2) . . ?
B7 B2 B3 59.88(17) . . ?
B1 B2 B3 59.93(17) . . ?
B6 B2 B3 108.3(2) . . ?
B11 B2 Br2 122.2(2) . . ?
B7 B2 Br2 122.1(2) . . ?
B1 B2 Br2 121.36(18) . . ?
B6 B2 Br2 121.37(19) . . ?
B3 B2 Br2 121.4(2) . . ?
B8 B3 B7 60.06(18) . . ?
B8 B3 B4 59.66(18) . . ?
B7 B3 B4 107.6(2) . . ?
B8 B3 B1 107.5(2) . . ?
B7 B3 B1 107.3(2) . . ?
B4 B3 B1 59.96(16) . . ?
B8 B3 B2 107.5(2) . . ?
B7 B3 B2 59.41(17) . . ?
B4 B3 B2 107.7(2) . . ?
B1 B3 B2 59.88(16) . . ?
B8 B3 Br3 122.7(2) . . ?
B7 B3 Br3 121.64(19) . . ?
B4 B3 Br3 122.82(19) . . ?
B1 B3 Br3 121.82(19) . . ?
B2 B3 Br3 121.0(2) . . ?
B9 B4 B8 60.34(18) . . ?
B9 B4 B5 59.84(17) . . ?
B8 B4 B5 108.5(2) . . ?
B9 B4 B3 108.0(2) . . ?
B8 B4 B3 59.88(18) . . ?
B5 B4 B3 108.3(2) . . ?
B9 B4 B1 107.3(2) . . ?
B8 B4 B1 107.9(2) . . ?
B5 B4 B1 59.79(16) . . ?
B3 B4 B1 60.14(17) . . ?
B9 B4 Br4 121.4(2) . . ?
B8 B4 Br4 121.54(19) . . ?
B5 B4 Br4 121.1(2) . . ?
B3 B4 Br4 122.13(19) . . ?
B1 B4 Br4 122.39(18) . . ?
B9 B5 B1 107.6(2) . . ?
B9 B5 B4 59.75(17) . . ?
B1 B5 B4 60.25(17) . . ?
B9 B5 B10 59.87(17) . . ?
B1 B5 B10 107.6(2) . . ?
B4 B5 B10 107.9(2) . . ?
B9 B5 B6 107.4(2) . . ?
B1 B5 B6 60.12(17) . . ?
B4 B5 B6 108.2(2) . . ?
B10 B5 B6 59.50(17) . . ?
B9 B5 Br5 122.2(2) . . ?
B1 B5 Br5 121.34(18) . . ?
B4 B5 Br5 120.98(19) . . ?
B10 B5 Br5 122.61(19) . . ?
B6 B5 Br5 122.15(19) . . ?
B11 B6 B10 60.15(18) . . ?
B11 B6 B1 107.5(2) . . ?
B10 B6 B1 107.4(2) . . ?
B11 B6 B2 59.62(17) . . ?
B10 B6 B2 107.7(2) . . ?
B1 B6 B2 59.95(16) . . ?
B11 B6 B5 107.8(2) . . ?
B10 B6 B5 59.89(17) . . ?
B1 B6 B5 59.50(16) . . ?
B2 B6 B5 107.5(2) . . ?
B11 B6 Br6 122.43(19) . . ?
B10 B6 Br6 121.92(19) . . ?
B1 B6 Br6 121.70(18) . . ?
B2 B6 Br6 122.26(19) . . ?
B5 B6 Br6 121.49(18) . . ?
C11 B7 B2 104.0(2) . . ?
C11 B7 B8 58.71(18) . . ?
B2 B7 B8 108.4(2) . . ?
C11 B7 B3 104.3(2) . . ?
B2 B7 B3 60.71(17) . . ?
B8 B7 B3 59.85(18) . . ?
C11 B7 B11 58.25(18) . . ?
B2 B7 B11 59.66(17) . . ?
B8 B7 B11 108.0(2) . . ?
B3 B7 B11 108.2(2) . . ?
C11 B7 H7 125.4 . . ?
B2 B7 H7 122.3 . . ?
B8 B7 H7 121.3 . . ?
B3 B7 H7 122.2 . . ?
B11 B7 H7 121.6 . . ?
C11 B8 B4 103.9(2) . . ?
C11 B8 B3 104.3(2) . . ?
B4 B8 B3 60.46(17) . . ?
C11 B8 B7 58.51(18) . . ?
B4 B8 B7 108.2(2) . . ?
B3 B8 B7 60.09(18) . . ?
C11 B8 B9 57.94(18) . . ?
B4 B8 B9 59.79(18) . . ?
B3 B8 B9 108.0(2) . . ?
B7 B8 B9 107.5(2) . . ?
C11 B8 H8 125.5 . . ?
B4 B8 H8 122.4 . . ?
B3 B8 H8 122.1 . . ?
B7 B8 H8 121.5 . . ?
B9 B8 H8 121.9 . . ?
C11 B9 B4 104.7(2) . . ?
C11 B9 B5 105.0(2) . . ?
B4 B9 B5 60.41(17) . . ?
C11 B9 B10 58.89(18) . . ?
B4 B9 B10 108.8(2) . . ?
B5 B9 B10 60.35(17) . . ?
C11 B9 B8 58.96(18) . . ?
B4 B9 B8 59.88(18) . . ?
B5 B9 B8 108.5(2) . . ?
B10 B9 B8 108.9(2) . . ?
C11 B9 H9 124.8 . . ?
B4 B9 H9 122.2 . . ?
B5 B9 H9 122.0 . . ?
B10 B9 H9 120.9 . . ?
B8 B9 H9 121.1 . . ?
C11 B10 B9 58.15(18) . . ?
C11 B10 B6 104.3(2) . . ?
B9 B10 B6 108.2(2) . . ?
C11 B10 B11 58.51(18) . . ?
B9 B10 B11 107.6(2) . . ?
B6 B10 B11 59.82(17) . . ?
C11 B10 B5 104.0(2) . . ?
B9 B10 B5 59.78(17) . . ?
B6 B10 B5 60.61(16) . . ?
B11 B10 B5 108.1(2) . . ?
C11 B10 H10 125.4 . . ?
B9 B10 H10 121.7 . . ?
B6 B10 H10 122.2 . . ?
B11 B10 H10 121.6 . . ?
B5 B10 H10 122.3 . . ?
C11 B11 B6 104.5(2) . . ?
C11 B11 B2 104.1(2) . . ?
B6 B11 B2 60.75(17) . . ?
C11 B11 B10 58.62(18) . . ?
B6 B11 B10 60.03(17) . . ?
B2 B11 B10 108.5(2) . . ?
C11 B11 B7 58.44(18) . . ?
B6 B11 B7 108.4(2) . . ?
B2 B11 B7 59.67(17) . . ?
B10 B11 B7 108.1(2) . . ?
C11 B11 H11A 125.3 . . ?
B6 B11 H11A 122.0 . . ?
B2 B11 H11A 122.3 . . ?
B10 B11 H11A 121.3 . . ?
B7 B11 H11A 121.5 . . ?

loop_
_geom_bond_atom_site_label_1
_geom_bond_atom_site_label_2
_geom_bond_distance
_geom_bond_site_symmetry_2
_geom_bond_publ_flag
Br1 B1 1.944(3) . ?
Br2 B2 1.935(3) . ?
Br3 B3 1.939(3) . ?
Br4 B4 1.954(3) . ?
Br5 B5 1.948(3) . ?
Br6 B6 1.949(3) . ?
Se1 C1 1.861(3) . ?
Se1 C2 1.881(3) . ?
Se2 C1 1.857(3) . ?
Se2 C4 1.876(3) . ?
Se3 C6 1.863(3) . ?
Se3 C7 1.895(3) . ?
Se4 C6 1.857(3) . ?
Se4 C9 1.889(3) . ?
C1 C6 1.382(4) . ?
C2 C4 1.344(4) . ?
C2 C3 1.505(4) . ?
C3 H3A 0.9800 . ?
C3 H3B 0.9800 . ?
C3 H3C 0.9800 . ?
C4 C5 1.503(4) . ?
C5 H5A 0.9800 . ?
C5 H5B 0.9800 . ?
C5 H5C 0.9800 . ?
C7 C9 1.340(4) . ?
C7 C8 1.500(4) . ?
C8 H8A 0.9800 . ?
C8 H8B 0.9800 . ?
C8 H8C 0.9800 . ?
C9 C10 1.500(4) . ?
C10 H10A 0.9800 . ?
C10 H10B 0.9800 . ?
C10 H10C 0.9800 . ?
C11 B9 1.691(5) . ?
C11 B11 1.703(4) . ?
C11 B10 1.705(4) . ?
C11 B7 1.707(4) . ?
C11 B8 1.710(4) . ?
C11 H11 1.1200 . ?
B1 B5 1.779(4) . ?
B1 B4 1.787(4) . ?
B1 B2 1.790(4) . ?
B1 B6 1.790(4) . ?
B1 B3 1.790(4) . ?
B2 B11 1.771(4) . ?
B2 B7 1.772(4) . ?
B2 B6 1.791(4) . ?
B2 B3 1.795(4) . ?
B3 B8 1.776(4) . ?
B3 B7 1.780(4) . ?
B3 B4 1.786(4) . ?
B4 B9 1.770(4) . ?
B4 B8 1.772(4) . ?
B4 B5 1.782(4) . ?
B5 B9 1.772(4) . ?
B5 B10 1.782(4) . ?
B5 B6 1.795(4) . ?
B6 B11 1.771(4) . ?
B6 B10 1.775(4) . ?
B7 B8 1.780(5) . ?
B7 B11 1.789(4) . ?
B7 H7 1.1200 . ?
B8 B9 1.780(5) . ?
B8 H8 1.1200 . ?
B9 B10 1.774(5) . ?
B9 H9 1.1200 . ?
B10 B11 1.777(5) . ?
B10 H10 1.1200 . ?
B11 H11A 1.1200 . ?

loop_
_geom_torsion_atom_site_label_1
_geom_torsion_atom_site_label_2
_geom_torsion_atom_site_label_3
_geom_torsion_atom_site_label_4
_geom_torsion
_geom_torsion_site_symmetry_1
_geom_torsion_site_symmetry_2
_geom_torsion_site_symmetry_3
_geom_torsion_site_symmetry_4
_geom_torsion_publ_flag
C4 Se2 C1 C6 -179.9(2) . . . . ?
C4 Se2 C1 Se1 0.92(17) . . . . ?
C2 Se1 C1 C6 -179.4(3) . . . . ?
C2 Se1 C1 Se2 -0.27(16) . . . . ?
C1 Se1 C2 C4 -0.9(3) . . . . ?
C1 Se1 C2 C3 179.9(2) . . . . ?
C3 C2 C4 C5 2.2(5) . . . . ?
Se1 C2 C4 C5 -177.0(3) . . . . ?
C3 C2 C4 Se2 -179.2(2) . . . . ?
Se1 C2 C4 Se2 1.7(3) . . . . ?
C1 Se2 C4 C2 -1.6(3) . . . . ?
C1 Se2 C4 C5 177.2(2) . . . . ?
Se2 C1 C6 Se4 -0.4(4) . . . . ?
Se1 C1 C6 Se4 178.67(14) . . . . ?
Se2 C1 C6 Se3 177.22(14) . . . . ?
Se1 C1 C6 Se3 -3.7(4) . . . . ?
C9 Se4 C6 C1 175.3(3) . . . . ?
C9 Se4 C6 Se3 -2.56(17) . . . . ?
C7 Se3 C6 C1 -175.0(3) . . . . ?
C7 Se3 C6 Se4 2.81(17) . . . . ?
C6 Se3 C7 C9 -2.1(3) . . . . ?
C6 Se3 C7 C8 178.3(2) . . . . ?
C8 C7 C9 C10 1.9(5) . . . . ?
Se3 C7 C9 C10 -177.7(2) . . . . ?
C8 C7 C9 Se4 -179.7(3) . . . . ?
Se3 C7 C9 Se4 0.7(3) . . . . ?
C6 Se4 C9 C7 1.1(3) . . . . ?
C6 Se4 C9 C10 179.8(2) . . . . ?
B5 B1 B2 B11 0.4(3) . . . . ?
B4 B1 B2 B11 63.8(3) . . . . ?
B6 B1 B2 B11 -37.3(2) . . . . ?
B3 B1 B2 B11 101.5(2) . . . . ?
Br1 B1 B2 B11 -148.44(19) . . . . ?
B5 B1 B2 B7 -63.6(3) . . . . ?
B4 B1 B2 B7 -0.2(3) . . . . ?
B6 B1 B2 B7 -101.3(2) . . . . ?
B3 B1 B2 B7 37.5(2) . . . . ?
Br1 B1 B2 B7 147.55(19) . . . . ?
B5 B1 B2 B6 37.75(19) . . . . ?
B4 B1 B2 B6 101.2(2) . . . . ?
B3 B1 B2 B6 138.8(2) . . . . ?
Br1 B1 B2 B6 -111.1(2) . . . . ?
B5 B1 B2 B3 -101.0(2) . . . . ?
B4 B1 B2 B3 -37.6(2) . . . . ?
B6 B1 B2 B3 -138.8(2) . . . . ?
Br1 B1 B2 B3 110.1(2) . . . . ?
B5 B1 B2 Br2 148.37(19) . . . . ?
B4 B1 B2 Br2 -148.22(19) . . . . ?
B6 B1 B2 Br2 110.6(2) . . . . ?
B3 B1 B2 Br2 -110.6(2) . . . . ?
Br1 B1 B2 Br2 -0.5(3) . . . . ?
B5 B1 B3 B8 0.6(3) . . . . ?
B4 B1 B3 B8 37.4(2) . . . . ?
B2 B1 B3 B8 -100.4(2) . . . . ?
B6 B1 B3 B8 -63.4(3) . . . . ?
Br1 B1 B3 B8 148.16(19) . . . . ?
B5 B1 B3 B7 63.9(3) . . . . ?
B4 B1 B3 B7 100.6(2) . . . . ?
B2 B1 B3 B7 -37.2(2) . . . . ?
B6 B1 B3 B7 -0.1(3) . . . . ?
Br1 B1 B3 B7 -148.6(2) . . . . ?
B5 B1 B3 B4 -36.8(2) . . . . ?
B2 B1 B3 B4 -137.8(2) . . . . ?
B6 B1 B3 B4 -100.8(2) . . . . ?
Br1 B1 B3 B4 110.8(2) . . . . ?
B5 B1 B3 B2 101.0(2) . . . . ?
B4 B1 B3 B2 137.8(2) . . . . ?
B6 B1 B3 B2 37.0(2) . . . . ?
Br1 B1 B3 B2 -111.4(2) . . . . ?
B5 B1 B3 Br3 -149.0(2) . . . . ?
B4 B1 B3 Br3 -112.2(2) . . . . ?
B2 B1 B3 Br3 110.0(2) . . . . ?
B6 B1 B3 Br3 147.0(2) . . . . ?
Br1 B1 B3 Br3 -1.4(3) . . . . ?
B11 B2 B3 B8 0.4(3) . . . . ?
B7 B2 B3 B8 -37.4(2) . . . . ?
B1 B2 B3 B8 100.5(2) . . . . ?
B6 B2 B3 B8 63.6(3) . . . . ?
Br2 B2 B3 B8 -148.9(2) . . . . ?
B11 B2 B3 B7 37.9(2) . . . . ?
B1 B2 B3 B7 137.9(2) . . . . ?
B6 B2 B3 B7 101.0(2) . . . . ?
Br2 B2 B3 B7 -111.5(2) . . . . ?
B11 B2 B3 B4 -62.5(3) . . . . ?
B7 B2 B3 B4 -100.3(2) . . . . ?
B1 B2 B3 B4 37.61(19) . . . . ?
B6 B2 B3 B4 0.7(3) . . . . ?
Br2 B2 B3 B4 148.18(19) . . . . ?
B11 B2 B3 B1 -100.1(2) . . . . ?
B7 B2 B3 B1 -137.9(2) . . . . ?
B6 B2 B3 B1 -36.91(19) . . . . ?
Br2 B2 B3 B1 110.6(2) . . . . ?
B11 B2 B3 Br3 148.7(2) . . . . ?
B7 B2 B3 Br3 110.8(2) . . . . ?
B1 B2 B3 Br3 -111.2(2) . . . . ?
B6 B2 B3 Br3 -148.15(19) . . . . ?
Br2 B2 B3 Br3 -0.7(3) . . . . ?
B8 B3 B4 B9 -37.8(2) . . . . ?
B7 B3 B4 B9 -0.2(3) . . . . ?
B1 B3 B4 B9 100.1(2) . . . . ?
B2 B3 B4 B9 62.5(3) . . . . ?
Br3 B3 B4 B9 -149.3(2) . . . . ?
B7 B3 B4 B8 37.7(2) . . . . ?
B1 B3 B4 B8 137.9(2) . . . . ?
B2 B3 B4 B8 100.3(2) . . . . ?
Br3 B3 B4 B8 -111.5(2) . . . . ?
B8 B3 B4 B5 -101.2(2) . . . . ?
B7 B3 B4 B5 -63.5(3) . . . . ?
B1 B3 B4 B5 36.73(19) . . . . ?
B2 B3 B4 B5 -0.8(3) . . . . ?
Br3 B3 B4 B5 147.3(2) . . . . ?
B8 B3 B4 B1 -137.9(2) . . . . ?
B7 B3 B4 B1 -100.2(2) . . . . ?
B2 B3 B4 B1 -37.58(19) . . . . ?
Br3 B3 B4 B1 110.6(2) . . . . ?
B8 B3 B4 Br4 110.5(2) . . . . ?
B7 B3 B4 Br4 148.1(2) . . . . ?
B1 B3 B4 Br4 -111.6(2) . . . . ?
B2 B3 B4 Br4 -149.21(19) . . . . ?
Br3 B3 B4 Br4 -1.0(3) . . . . ?
B5 B1 B4 B9 37.8(2) . . . . ?
B2 B1 B4 B9 -63.4(3) . . . . ?
B6 B1 B4 B9 0.1(3) . . . . ?
B3 B1 B4 B9 -101.2(2) . . . . ?
Br1 B1 B4 B9 148.7(2) . . . . ?
B5 B1 B4 B8 101.4(2) . . . . ?
B2 B1 B4 B8 0.2(3) . . . . ?
B6 B1 B4 B8 63.7(3) . . . . ?
B3 B1 B4 B8 -37.5(2) . . . . ?
Br1 B1 B4 B8 -147.67(19) . . . . ?
B2 B1 B4 B5 -101.2(2) . . . . ?
B6 B1 B4 B5 -37.7(2) . . . . ?
B3 B1 B4 B5 -138.9(2) . . . . ?
Br1 B1 B4 B5 110.9(2) . . . . ?
B5 B1 B4 B3 138.9(2) . . . . ?
B2 B1 B4 B3 37.76(19) . . . . ?
B6 B1 B4 B3 101.3(2) . . . . ?
Br1 B1 B4 B3 -110.1(2) . . . . ?
B5 B1 B4 Br4 -109.8(2) . . . . ?
B2 B1 B4 Br4 149.0(2) . . . . ?
B6 B1 B4 Br4 -147.50(19) . . . . ?
B3 B1 B4 Br4 111.2(2) . . . . ?
Br1 B1 B4 Br4 1.1(3) . . . . ?
B4 B1 B5 B9 -37.8(2) . . . . ?
B2 B1 B5 B9 62.7(3) . . . . ?
B6 B1 B5 B9 100.3(2) . . . . ?
B3 B1 B5 B9 -1.0(3) . . . . ?
Br1 B1 B5 B9 -148.3(2) . . . . ?
B2 B1 B5 B4 100.5(2) . . . . ?
B6 B1 B5 B4 138.1(2) . . . . ?
B3 B1 B5 B4 36.8(2) . . . . ?
Br1 B1 B5 B4 -110.6(2) . . . . ?
B4 B1 B5 B10 -100.9(2) . . . . ?
B2 B1 B5 B10 -0.4(3) . . . . ?
B6 B1 B5 B10 37.18(19) . . . . ?
B3 B1 B5 B10 -64.2(3) . . . . ?
Br1 B1 B5 B10 148.51(19) . . . . ?
B4 B1 B5 B6 -138.1(2) . . . . ?
B2 B1 B5 B6 -37.61(19) . . . . ?
B3 B1 B5 B6 -101.4(2) . . . . ?
Br1 B1 B5 B6 111.3(2) . . . . ?
B4 B1 B5 Br5 110.3(2) . . . . ?
B2 B1 B5 Br5 -149.25(19) . . . . ?
B6 B1 B5 Br5 -111.6(2) . . . . ?
B3 B1 B5 Br5 147.01(19) . . . . ?
Br1 B1 B5 Br5 -0.3(3) . . . . ?
B8 B4 B5 B9 37.1(2) . . . . ?
B3 B4 B5 B9 100.6(2) . . . . ?
B1 B4 B5 B9 137.5(2) . . . . ?
Br4 B4 B5 B9 -110.7(2) . . . . ?
B9 B4 B5 B1 -137.5(2) . . . . ?
B8 B4 B5 B1 -100.4(2) . . . . ?
B3 B4 B5 B1 -36.88(19) . . . . ?
Br4 B4 B5 B1 111.9(2) . . . . ?
B9 B4 B5 B10 -37.0(2) . . . . ?
B8 B4 B5 B10 0.1(3) . . . . ?
B3 B4 B5 B10 63.6(3) . . . . ?
B1 B4 B5 B10 100.5(2) . . . . ?
Br4 B4 B5 B10 -147.7(2) . . . . ?
B9 B4 B5 B6 -99.9(2) . . . . ?
B8 B4 B5 B6 -62.8(3) . . . . ?
B3 B4 B5 B6 0.7(3) . . . . ?
B1 B4 B5 B6 37.56(19) . . . . ?
Br4 B4 B5 B6 149.42(19) . . . . ?
B9 B4 B5 Br5 111.7(2) . . . . ?
B8 B4 B5 Br5 148.8(2) . . . . ?
B3 B4 B5 Br5 -147.71(19) . . . . ?
B1 B4 B5 Br5 -110.8(2) . . . . ?
Br4 B4 B5 Br5 1.0(3) . . . . ?
B5 B1 B6 B11 -100.7(2) . . . . ?
B4 B1 B6 B11 -63.2(3) . . . . ?
B2 B1 B6 B11 37.3(2) . . . . ?
B3 B1 B6 B11 0.3(3) . . . . ?
Br1 B1 B6 B11 148.3(2) . . . . ?
B5 B1 B6 B10 -37.3(2) . . . . ?
B4 B1 B6 B10 0.2(3) . . . . ?
B2 B1 B6 B10 100.7(2) . . . . ?
B3 B1 B6 B10 63.6(3) . . . . ?
Br1 B1 B6 B10 -148.26(19) . . . . ?
B5 B1 B6 B2 -138.0(2) . . . . ?
B4 B1 B6 B2 -100.5(2) . . . . ?
B3 B1 B6 B2 -37.1(2) . . . . ?
Br1 B1 B6 B2 111.0(2) . . . . ?
B4 B1 B6 B5 37.48(19) . . . . ?
B2 B1 B6 B5 138.0(2) . . . . ?
B3 B1 B6 B5 101.0(2) . . . . ?
Br1 B1 B6 B5 -111.0(2) . . . . ?
B5 B1 B6 Br6 110.4(2) . . . . ?
B4 B1 B6 Br6 147.90(19) . . . . ?
B2 B1 B6 Br6 -111.6(2) . . . . ?
B3 B1 B6 Br6 -148.62(19) . . . . ?
Br1 B1 B6 Br6 -0.5(3) . . . . ?
B7 B2 B6 B11 -37.6(2) . . . . ?
B1 B2 B6 B11 -137.9(2) . . . . ?
B3 B2 B6 B11 -101.0(2) . . . . ?
Br2 B2 B6 B11 111.5(2) . . . . ?
B11 B2 B6 B10 37.6(2) . . . . ?
B7 B2 B6 B10 0.0(3) . . . . ?
B1 B2 B6 B10 -100.3(2) . . . . ?
B3 B2 B6 B10 -63.4(3) . . . . ?
Br2 B2 B6 B10 149.1(2) . . . . ?
B11 B2 B6 B1 137.9(2) . . . . ?
B7 B2 B6 B1 100.3(2) . . . . ?
B3 B2 B6 B1 36.89(19) . . . . ?
Br2 B2 B6 B1 -110.6(2) . . . . ?
B11 B2 B6 B5 100.8(2) . . . . ?
B7 B2 B6 B5 63.1(3) . . . . ?
B1 B2 B6 B5 -37.17(18) . . . . ?
B3 B2 B6 B5 -0.3(3) . . . . ?
Br2 B2 B6 B5 -147.76(19) . . . . ?
B11 B2 B6 Br6 -111.4(2) . . . . ?
B7 B2 B6 Br6 -149.0(2) . . . . ?
B1 B2 B6 Br6 110.7(2) . . . . ?
B3 B2 B6 Br6 147.55(19) . . . . ?
Br2 B2 B6 Br6 0.1(3) . . . . ?
B9 B5 B6 B11 -0.4(3) . . . . ?
B1 B5 B6 B11 100.3(2) . . . . ?
B4 B5 B6 B11 62.6(3) . . . . ?
B10 B5 B6 B11 -37.8(2) . . . . ?
Br5 B5 B6 B11 -149.42(19) . . . . ?
B9 B5 B6 B10 37.3(2) . . . . ?
B1 B5 B6 B10 138.1(2) . . . . ?
B4 B5 B6 B10 100.4(2) . . . . ?
Br5 B5 B6 B10 -111.6(2) . . . . ?
B9 B5 B6 B1 -100.7(2) . . . . ?
B4 B5 B6 B1 -37.61(19) . . . . ?
B10 B5 B6 B1 -138.1(2) . . . . ?
Br5 B5 B6 B1 110.3(2) . . . . ?
B9 B5 B6 B2 -63.3(2) . . . . ?
B1 B5 B6 B2 37.37(18) . . . . ?
B4 B5 B6 B2 -0.2(3) . . . . ?
B10 B5 B6 B2 -100.7(2) . . . . ?
Br5 B5 B6 B2 147.69(19) . . . . ?
B9 B5 B6 Br6 148.54(19) . . . . ?
B1 B5 B6 Br6 -110.8(2) . . . . ?
B4 B5 B6 Br6 -148.37(19) . . . . ?
B10 B5 B6 Br6 111.2(2) . . . . ?
Br5 B5 B6 Br6 -0.4(3) . . . . ?
B9 C11 B7 B2 -66.8(3) . . . . ?
B11 C11 B7 B2 40.0(2) . . . . ?
B10 C11 B7 B2 3.8(3) . . . . ?
B8 C11 B7 B2 -103.2(2) . . . . ?
B9 C11 B7 B8 36.4(2) . . . . ?
B11 C11 B7 B8 143.2(2) . . . . ?
B10 C11 B7 B8 107.0(2) . . . . ?
B9 C11 B7 B3 -4.0(3) . . . . ?
B11 C11 B7 B3 102.8(2) . . . . ?
B10 C11 B7 B3 66.6(3) . . . . ?
B8 C11 B7 B3 -40.4(2) . . . . ?
B9 C11 B7 B11 -106.8(2) . . . . ?
B10 C11 B7 B11 -36.2(2) . . . . ?
B8 C11 B7 B11 -143.2(2) . . . . ?
B11 B2 B7 C11 -39.3(2) . . . . ?
B1 B2 B7 C11 61.3(3) . . . . ?
B6 B2 B7 C11 -2.1(3) . . . . ?
B3 B2 B7 C11 98.8(2) . . . . ?
Br2 B2 B7 C11 -151.0(2) . . . . ?
B11 B2 B7 B8 -100.5(2) . . . . ?
B1 B2 B7 B8 0.1(3) . . . . ?
B6 B2 B7 B8 -63.4(3) . . . . ?
B3 B2 B7 B8 37.6(2) . . . . ?
Br2 B2 B7 B8 147.8(2) . . . . ?
B11 B2 B7 B3 -138.1(2) . . . . ?
B1 B2 B7 B3 -37.5(2) . . . . ?
B6 B2 B7 B3 -100.9(2) . . . . ?
Br2 B2 B7 B3 110.3(2) . . . . ?
B1 B2 B7 B11 100.6(2) . . . . ?
B6 B2 B7 B11 37.2(2) . . . . ?
B3 B2 B7 B11 138.1(2) . . . . ?
Br2 B2 B7 B11 -111.7(2) . . . . ?
B8 B3 B7 C11 39.8(2) . . . . ?
B4 B3 B7 C11 2.3(3) . . . . ?
B1 B3 B7 C11 -60.8(3) . . . . ?
B2 B3 B7 C11 -98.2(2) . . . . ?
Br3 B3 B7 C11 152.0(2) . . . . ?
B8 B3 B7 B2 138.0(2) . . . . ?
B4 B3 B7 B2 100.5(2) . . . . ?
B1 B3 B7 B2 37.4(2) . . . . ?
Br3 B3 B7 B2 -109.8(2) . . . . ?
B4 B3 B7 B8 -37.5(2) . . . . ?
B1 B3 B7 B8 -100.6(2) . . . . ?
B2 B3 B7 B8 -138.0(2) . . . . ?
Br3 B3 B7 B8 112.1(2) . . . . ?
B8 B3 B7 B11 100.6(2) . . . . ?
B4 B3 B7 B11 63.1(3) . . . . ?
B1 B3 B7 B11 0.0(3) . . . . ?
B2 B3 B7 B11 -37.4(2) . . . . ?
Br3 B3 B7 B11 -147.2(2) . . . . ?
B9 C11 B8 B4 -40.0(2) . . . . ?
B11 C11 B8 B4 66.7(3) . . . . ?
B10 C11 B8 B4 -4.0(3) . . . . ?
B7 C11 B8 B4 103.1(2) . . . . ?
B9 C11 B8 B3 -102.5(2) . . . . ?
B11 C11 B8 B3 4.1(3) . . . . ?
B10 C11 B8 B3 -66.5(3) . . . . ?
B7 C11 B8 B3 40.5(2) . . . . ?
B9 C11 B8 B7 -143.0(2) . . . . ?
B11 C11 B8 B7 -36.4(2) . . . . ?
B10 C11 B8 B7 -107.0(3) . . . . ?
B11 C11 B8 B9 106.6(2) . . . . ?
B10 C11 B8 B9 36.0(2) . . . . ?
B7 C11 B8 B9 143.0(2) . . . . ?
B9 B4 B8 C11 39.0(2) . . . . ?
B5 B4 B8 C11 2.1(3) . . . . ?
B3 B4 B8 C11 -98.8(2) . . . . ?
B1 B4 B8 C11 -61.1(3) . . . . ?
Br4 B4 B8 C11 149.8(2) . . . . ?
B9 B4 B8 B3 137.8(2) . . . . ?
B5 B4 B8 B3 100.9(2) . . . . ?
B1 B4 B8 B3 37.7(2) . . . . ?
Br4 B4 B8 B3 -111.4(2) . . . . ?
B9 B4 B8 B7 100.0(2) . . . . ?
B5 B4 B8 B7 63.1(3) . . . . ?
B3 B4 B8 B7 -37.8(2) . . . . ?
B1 B4 B8 B7 -0.2(3) . . . . ?
Br4 B4 B8 B7 -149.3(2) . . . . ?
B5 B4 B8 B9 -36.9(2) . . . . ?
B3 B4 B8 B9 -137.8(2) . . . . ?
B1 B4 B8 B9 -100.2(2) . . . . ?
Br4 B4 B8 B9 110.7(2) . . . . ?
B7 B3 B8 C11 -39.7(2) . . . . ?
B4 B3 B8 C11 98.0(2) . . . . ?
B1 B3 B8 C11 60.5(3) . . . . ?
B2 B3 B8 C11 -2.6(3) . . . . ?
Br3 B3 B8 C11 -150.2(2) . . . . ?
B7 B3 B8 B4 -137.8(2) . . . . ?
B1 B3 B8 B4 -37.5(2) . . . . ?
B2 B3 B8 B4 -100.6(2) . . . . ?
Br3 B3 B8 B4 111.8(2) . . . . ?
B4 B3 B8 B7 137.8(2) . . . . ?
B1 B3 B8 B7 100.3(2) . . . . ?
B2 B3 B8 B7 37.1(2) . . . . ?
Br3 B3 B8 B7 -110.5(2) . . . . ?
B7 B3 B8 B9 -100.2(2) . . . . ?
B4 B3 B8 B9 37.6(2) . . . . ?
B1 B3 B8 B9 0.1(3) . . . . ?
B2 B3 B8 B9 -63.0(3) . . . . ?
Br3 B3 B8 B9 149.3(2) . . . . ?
B2 B7 B8 C11 95.5(2) . . . . ?
B3 B7 B8 C11 133.4(2) . . . . ?
B11 B7 B8 C11 32.37(19) . . . . ?
C11 B7 B8 B4 -95.4(2) . . . . ?
B2 B7 B8 B4 0.1(3) . . . . ?
B3 B7 B8 B4 38.0(2) . . . . ?
B11 B7 B8 B4 -63.1(3) . . . . ?
C11 B7 B8 B3 -133.4(2) . . . . ?
B2 B7 B8 B3 -37.9(2) . . . . ?
B11 B7 B8 B3 -101.1(2) . . . . ?
C11 B7 B8 B9 -32.31(19) . . . . ?
B2 B7 B8 B9 63.2(3) . . . . ?
B3 B7 B8 B9 101.1(2) . . . . ?
B11 B7 B8 B9 0.1(3) . . . . ?
B11 C11 B9 B4 -67.0(3) . . . . ?
B10 C11 B9 B4 -103.3(2) . . . . ?
B7 C11 B9 B4 3.9(3) . . . . ?
B8 C11 B9 B4 40.2(2) . . . . ?
B11 C11 B9 B5 -4.3(3) . . . . ?
B10 C11 B9 B5 -40.6(2) . . . . ?
B7 C11 B9 B5 66.6(3) . . . . ?
B8 C11 B9 B5 102.9(2) . . . . ?
B11 C11 B9 B10 36.3(2) . . . . ?
B7 C11 B9 B10 107.2(2) . . . . ?
B8 C11 B9 B10 143.5(2) . . . . ?
B11 C11 B9 B8 -107.2(2) . . . . ?
B10 C11 B9 B8 -143.5(2) . . . . ?
B7 C11 B9 B8 -36.3(2) . . . . ?
B8 B4 B9 C11 -39.7(2) . . . . ?
B5 B4 B9 C11 99.1(2) . . . . ?
B3 B4 B9 C11 -2.1(3) . . . . ?
B1 B4 B9 C11 61.3(3) . . . . ?
Br4 B4 B9 C11 -150.69(19) . . . . ?
B8 B4 B9 B5 -138.8(2) . . . . ?
B3 B4 B9 B5 -101.2(2) . . . . ?
B1 B4 B9 B5 -37.7(2) . . . . ?
Br4 B4 B9 B5 110.2(2) . . . . ?
B8 B4 B9 B10 -101.4(3) . . . . ?
B5 B4 B9 B10 37.4(2) . . . . ?
B3 B4 B9 B10 -63.8(3) . . . . ?
B1 B4 B9 B10 -0.3(3) . . . . ?
Br4 B4 B9 B10 147.7(2) . . . . ?
B5 B4 B9 B8 138.8(2) . . . . ?
B3 B4 B9 B8 37.6(2) . . . . ?
B1 B4 B9 B8 101.1(2) . . . . ?
Br4 B4 B9 B8 -111.0(2) . . . . ?
B1 B5 B9 C11 -60.7(3) . . . . ?
B4 B5 B9 C11 -98.7(2) . . . . ?
B10 B5 B9 C11 39.9(2) . . . . ?
B6 B5 B9 C11 2.7(3) . . . . ?
Br5 B5 B9 C11 151.6(2) . . . . ?
B1 B5 B9 B4 38.0(2) . . . . ?
B10 B5 B9 B4 138.6(2) . . . . ?
B6 B5 B9 B4 101.4(2) . . . . ?
Br5 B5 B9 B4 -109.7(2) . . . . ?
B1 B5 B9 B10 -100.5(2) . . . . ?
B4 B5 B9 B10 -138.6(2) . . . . ?
B6 B5 B9 B10 -37.2(2) . . . . ?
Br5 B5 B9 B10 111.8(2) . . . . ?
B1 B5 B9 B8 1.1(3) . . . . ?
B4 B5 B9 B8 -36.9(2) . . . . ?
B10 B5 B9 B8 101.6(3) . . . . ?
B6 B5 B9 B8 64.4(3) . . . . ?
Br5 B5 B9 B8 -146.6(2) . . . . ?
B4 B8 B9 C11 133.8(2) . . . . ?
B3 B8 B9 C11 95.9(2) . . . . ?
B7 B8 B9 C11 32.53(19) . . . . ?
C11 B8 B9 B4 -133.8(2) . . . . ?
B3 B8 B9 B4 -37.9(2) . . . . ?
B7 B8 B9 B4 -101.3(2) . . . . ?
C11 B8 B9 B5 -96.7(2) . . . . ?
B4 B8 B9 B5 37.2(2) . . . . ?
B3 B8 B9 B5 -0.7(3) . . . . ?
B7 B8 B9 B5 -64.1(3) . . . . ?
C11 B8 B9 B10 -32.6(2) . . . . ?
B4 B8 B9 B10 101.3(2) . . . . ?
B3 B8 B9 B10 63.4(3) . . . . ?
B7 B8 B9 B10 0.0(3) . . . . ?
B11 C11 B10 B9 -143.0(2) . . . . ?
B7 C11 B10 B9 -106.6(3) . . . . ?
B8 C11 B10 B9 -36.1(2) . . . . ?
B9 C11 B10 B6 102.8(2) . . . . ?
B11 C11 B10 B6 -40.2(2) . . . . ?
B7 C11 B10 B6 -3.8(3) . . . . ?
B8 C11 B10 B6 66.7(3) . . . . ?
B9 C11 B10 B11 143.0(2) . . . . ?
B7 C11 B10 B11 36.3(2) . . . . ?
B8 C11 B10 B11 106.9(3) . . . . ?
B9 C11 B10 B5 40.1(2) . . . . ?
B11 C11 B10 B5 -102.9(2) . . . . ?
B7 C11 B10 B5 -66.5(3) . . . . ?
B8 C11 B10 B5 4.0(3) . . . . ?
B4 B9 B10 C11 96.2(2) . . . . ?
B5 B9 B10 C11 133.7(2) . . . . ?
B8 B9 B10 C11 32.6(2) . . . . ?
C11 B9 B10 B6 -95.8(2) . . . . ?
B4 B9 B10 B6 0.4(3) . . . . ?
B5 B9 B10 B6 37.9(2) . . . . ?
B8 B9 B10 B6 -63.2(3) . . . . ?
C11 B9 B10 B11 -32.60(19) . . . . ?
B4 B9 B10 B11 63.6(3) . . . . ?
B5 B9 B10 B11 101.1(2) . . . . ?
B8 B9 B10 B11 0.0(3) . . . . ?
C11 B9 B10 B5 -133.7(2) . . . . ?
B4 B9 B10 B5 -37.4(2) . . . . ?
B8 B9 B10 B5 -101.1(2) . . . . ?
B11 B6 B10 C11 39.5(2) . . . . ?
B1 B6 B10 C11 -61.1(2) . . . . ?
B2 B6 B10 C11 2.2(3) . . . . ?
B5 B6 B10 C11 -98.2(2) . . . . ?
Br6 B6 B10 C11 151.30(19) . . . . ?
B11 B6 B10 B9 100.2(2) . . . . ?
B1 B6 B10 B9 -0.4(3) . . . . ?
B2 B6 B10 B9 62.8(3) . . . . ?
B5 B6 B10 B9 -37.5(2) . . . . ?
Br6 B6 B10 B9 -148.0(2) . . . . ?
B1 B6 B10 B11 -100.6(2) . . . . ?
B2 B6 B10 B11 -37.4(2) . . . . ?
B5 B6 B10 B11 -137.7(2) . . . . ?
Br6 B6 B10 B11 111.8(2) . . . . ?
B11 B6 B10 B5 137.7(2) . . . . ?
B1 B6 B10 B5 37.14(19) . . . . ?
B2 B6 B10 B5 100.4(2) . . . . ?
Br6 B6 B10 B5 -110.5(2) . . . . ?
B9 B5 B10 C11 -39.3(2) . . . . ?
B1 B5 B10 C11 61.3(3) . . . . ?
B4 B5 B10 C11 -2.3(3) . . . . ?
B6 B5 B10 C11 98.7(2) . . . . ?
Br5 B5 B10 C11 -150.4(2) . . . . ?
B1 B5 B10 B9 100.5(2) . . . . ?
B4 B5 B10 B9 36.9(2) . . . . ?
B6 B5 B10 B9 138.0(2) . . . . ?
Br5 B5 B10 B9 -111.1(2) . . . . ?
B9 B5 B10 B6 -138.0(2) . . . . ?
B1 B5 B10 B6 -37.5(2) . . . . ?
B4 B5 B10 B6 -101.1(2) . . . . ?
Br5 B5 B10 B6 110.9(2) . . . . ?
B9 B5 B10 B11 -100.3(2) . . . . ?
B1 B5 B10 B11 0.3(3) . . . . ?
B4 B5 B10 B11 -63.3(3) . . . . ?
B6 B5 B10 B11 37.7(2) . . . . ?
Br5 B5 B10 B11 148.6(2) . . . . ?
B9 C11 B11 B6 4.0(3) . . . . ?
B10 C11 B11 B6 40.33(19) . . . . ?
B7 C11 B11 B6 -102.9(2) . . . . ?
B8 C11 B11 B6 -66.8(3) . . . . ?
B9 C11 B11 B2 66.9(3) . . . . ?
B10 C11 B11 B2 103.2(2) . . . . ?
B7 C11 B11 B2 -40.0(2) . . . . ?
B8 C11 B11 B2 -3.9(3) . . . . ?
B9 C11 B11 B10 -36.4(2) . . . . ?
B7 C11 B11 B10 -143.3(2) . . . . ?
B8 C11 B11 B10 -107.1(3) . . . . ?
B9 C11 B11 B7 106.9(2) . . . . ?
B10 C11 B11 B7 143.3(2) . . . . ?
B8 C11 B11 B7 36.2(2) . . . . ?
B10 B6 B11 C11 -39.6(2) . . . . ?
B1 B6 B11 C11 60.8(3) . . . . ?
B2 B6 B11 C11 98.3(2) . . . . ?
B5 B6 B11 C11 -2.0(3) . . . . ?
Br6 B6 B11 C11 -150.59(19) . . . . ?
B10 B6 B11 B2 -137.9(2) . . . . ?
B1 B6 B11 B2 -37.5(2) . . . . ?
B5 B6 B11 B2 -100.2(2) . . . . ?
Br6 B6 B11 B2 111.1(2) . . . . ?
B1 B6 B11 B10 100.4(2) . . . . ?
B2 B6 B11 B10 137.9(2) . . . . ?
B5 B6 B11 B10 37.7(2) . . . . ?
Br6 B6 B11 B10 -111.0(2) . . . . ?
B10 B6 B11 B7 -100.7(2) . . . . ?
B1 B6 B11 B7 -0.3(3) . . . . ?
B2 B6 B11 B7 37.2(2) . . . . ?
B5 B6 B11 B7 -63.0(3) . . . . ?
Br6 B6 B11 B7 148.3(2) . . . . ?
B7 B2 B11 C11 39.4(2) . . . . ?
B1 B2 B11 C11 -61.4(3) . . . . ?
B6 B2 B11 C11 -98.9(2) . . . . ?
B3 B2 B11 C11 1.9(3) . . . . ?
Br2 B2 B11 C11 150.95(19) . . . . ?
B7 B2 B11 B6 138.3(2) . . . . ?
B1 B2 B11 B6 37.5(2) . . . . ?
B3 B2 B11 B6 100.8(2) . . . . ?
Br2 B2 B11 B6 -110.1(2) . . . . ?
B7 B2 B11 B10 100.6(2) . . . . ?
B1 B2 B11 B10 -0.3(3) . . . . ?
B6 B2 B11 B10 -37.7(2) . . . . ?
B3 B2 B11 B10 63.1(3) . . . . ?
Br2 B2 B11 B10 -147.9(2) . . . . ?
B1 B2 B11 B7 -100.9(2) . . . . ?
B6 B2 B11 B7 -138.3(2) . . . . ?
B3 B2 B11 B7 -37.5(2) . . . . ?
Br2 B2 B11 B7 111.5(2) . . . . ?
B9 B10 B11 C11 32.46(19) . . . . ?
B6 B10 B11 C11 133.7(2) . . . . ?
B5 B10 B11 C11 95.6(2) . . . . ?
C11 B10 B11 B6 -133.7(2) . . . . ?
B9 B10 B11 B6 -101.2(2) . . . . ?
B5 B10 B11 B6 -38.1(2) . . . . ?
C11 B10 B11 B2 -95.6(2) . . . . ?
B9 B10 B11 B2 -63.1(3) . . . . ?
B6 B10 B11 B2 38.1(2) . . . . ?
B5 B10 B11 B2 0.0(3) . . . . ?
C11 B10 B11 B7 -32.41(19) . . . . ?
B9 B10 B11 B7 0.1(3) . . . . ?
B6 B10 B11 B7 101.3(2) . . . . ?
B5 B10 B11 B7 63.2(3) . . . . ?
B2 B7 B11 C11 -133.7(2) . . . . ?
B8 B7 B11 C11 -32.55(19) . . . . ?
B3 B7 B11 C11 -95.9(2) . . . . ?
C11 B7 B11 B6 96.0(2) . . . . ?
B2 B7 B11 B6 -37.7(2) . . . . ?
B8 B7 B11 B6 63.5(3) . . . . ?
B3 B7 B11 B6 0.2(3) . . . . ?
C11 B7 B11 B2 133.7(2) . . . . ?
B8 B7 B11 B2 101.2(2) . . . . ?
B3 B7 B11 B2 37.9(2) . . . . ?
C11 B7 B11 B10 32.48(19) . . . . ?
B2 B7 B11 B10 -101.2(2) . . . . ?
B8 B7 B11 B10 -0.1(3) . . . . ?
B3 B7 B11 B10 -63.4(3) . . . . ?
